data_7026465
loop_
_publ_author_name
'Chainok, Kittipong'
'Neville, Suzanne M.'
'Moubaraki, Boujemaa'
'Batten, Stuart R.'
'Murray, Keith S.'
'Forsyth, Craig M.'
'Cashion, John D.'
'Haller, Kenneth J.'

_publ_section_title
;
 Synthesis, structures and spin crossover properties of infinite 3D
 frameworks of iron(II) containing organodinitrile bridging ligands.
;
_journal_issue 45
_journal_name_full 'Dalton transactions (Cambridge, England : 2003)'
_journal_page_first 10900
_journal_page_last 10909
_journal_paper_doi 10.1039/c0dt00447b
_journal_volume 39
_journal_year 2010
_chemical_formula_moiety 'C42 H60 Fe N12, 2(Cl4 In)'
_chemical_formula_sum 'C42 H60 Cl8 Fe In2 N12'
_chemical_formula_weight 1302.12
_space_group_IT_number 2
_symmetry_cell_setting triclinic
_symmetry_Int_Tables_number 2
_symmetry_space_group_name_Hall '-P 1'
_symmetry_space_group_name_H-M 'P -1'
_cell_angle_alpha 89.592(2)
_cell_angle_beta 89.682(2)
_cell_angle_gamma 86.288(2)
_cell_formula_units_Z 2
_cell_length_a 10.9464(5)
_cell_length_b 15.9076(7)
_cell_length_c 16.1604(7)
_cell_measurement_reflns_used 41135
_cell_measurement_temperature 123(2)
_cell_measurement_theta_max 25.00
_cell_measurement_theta_min 1.26
_cell_volume 2808.0(2)
_computing_cell_refinement 'Bruker Apex2 v2.0 (Bruker AXS, 2005)'
_computing_data_collection 'Bruker Apex2 v2.0 (Bruker AXS, 2005)'
_computing_data_reduction 'Bruker Apex2 v2.0 (Bruker AXS, 2005)'
_computing_molecular_graphics 'X-Seed (Barbour, 2001) ORTEP (Burnett & Johnson, 1996)'
_computing_publication_material 'CIFTAB (Sheldrick, 1997)'
_computing_structure_refinement 'SHELXL-97 (Sheldrick, 1997)'
_computing_structure_solution 'SHELXS-97 (Sheldrick, 1997)'
_diffrn_ambient_temperature 123(2)
_diffrn_measured_fraction_theta_full 0.926
_diffrn_measured_fraction_theta_max 0.926
_diffrn_measurement_device_type 'Bruker X8 APEX CCD'
_diffrn_measurement_method '0.5 deg frames in phi and omega'
_diffrn_radiation_monochromator graphite
_diffrn_radiation_source 'fine-focus sealed tube'
_diffrn_radiation_type MoK\a
_diffrn_radiation_wavelength 0.71073
_diffrn_radiation_wavelength_id all
_diffrn_reflns_av_R_equivalents 0.0359
_diffrn_reflns_av_sigmaI/netI 0.0358
_diffrn_reflns_limit_h_max 12
_diffrn_reflns_limit_h_min -13
_diffrn_reflns_limit_k_max 14
_diffrn_reflns_limit_k_min -18
_diffrn_reflns_limit_l_max 17
_diffrn_reflns_limit_l_min -19
_diffrn_reflns_number 41135
_diffrn_reflns_reduction_process
;
Lorentz and polarization correction applied
;
_diffrn_reflns_theta_full 25.00
_diffrn_reflns_theta_max 25.00
_diffrn_reflns_theta_min 1.26
_exptl_absorpt_coefficient_mu 1.491
_exptl_absorpt_correction_T_max 0.9566
_exptl_absorpt_correction_T_min 0.9566
_exptl_absorpt_correction_type multi-scan
_exptl_absorpt_process_details 'SADABS; Sheldrick, 1997'
_exptl_crystal_colour Yellow
_exptl_crystal_density_diffrn 1.540
_exptl_crystal_density_method 'not measured'
_exptl_crystal_description Block
_exptl_crystal_F_000 1312
_exptl_crystal_size_max 0.03
_exptl_crystal_size_mid 0.03
_exptl_crystal_size_min 0.03
_refine_diff_density_max 0.811
_refine_diff_density_min -0.806
_refine_diff_density_rms 0.083
_refine_ls_extinction_method none
_refine_ls_goodness_of_fit_all 1.039
_refine_ls_goodness_of_fit_ref 1.039
_refine_ls_hydrogen_treatment constr
_refine_ls_matrix_type full
_refine_ls_number_constraints 0
_refine_ls_number_parameters 586
_refine_ls_number_reflns 9828
_refine_ls_number_restraints 0
_refine_ls_R_factor_all 0.0445
_refine_ls_R_factor_gt 0.0326
_refine_ls_shift/su_max 0.003
_refine_ls_shift/su_mean 0.000
_refine_ls_structure_factor_coef Fsqd
_refine_ls_weighting_details 'calc w=1/[\s^2^(Fo^2^)+(0.0234P)^2^+4.8836P] where P=(Fo^2^+2Fc^2^)/3'
_refine_ls_weighting_scheme calc
_refine_ls_wR_factor_gt 0.0685
_refine_ls_wR_factor_ref 0.0734
_reflns_number_gt 8105
_reflns_number_total 9828
_reflns_threshold_expression I>2\s(I)
_cod_data_source_file c0dt00447b.txt
_cod_data_source_block 3_123K
_cod_depositor_comments
;
The following automatic conversions were performed:

'_symmetry_cell_setting' value 'Triclinic' changed to 'triclinic'
according to /home/saulius/struct/CIF-dictionaries/cif_core.dic
dictionary named 'cif_core.dic' version 2.4.2 from 2011-04-26.

Automatic conversion script
Id: cif_fix_values 1891 2012-01-12 08:04:46Z andrius 
;
_cod_database_code 7026465

loop_
_symmetry_equiv_pos_as_xyz
'x, y, z'
'-x, -y, -z'

loop_
_atom_site_label
_atom_site_type_symbol
_atom_site_fract_x
_atom_site_fract_y
_atom_site_fract_z
_atom_site_U_iso_or_equiv
_atom_site_adp_type
_atom_site_occupancy
_atom_site_symmetry_multiplicity
_atom_site_calc_flag
_atom_site_refinement_flags
In1 In 1.63520(2) 0.605248(16) 0.250329(15) 0.02511(8) Uani 1 1 d .
In2 In 1.32984(2) 0.929854(14) 0.251505(14) 0.01826(7) Uani 1 1 d .
Fe1 Fe 0.97332(4) 0.27936(3) 0.24760(2) 0.00882(10) Uani 1 1 d .
Cl1 Cl 1.52004(11) 0.73175(7) 0.25747(8) 0.0558(3) Uani 1 1 d .
Cl2 Cl 1.55372(11) 0.50514(9) 0.33741(8) 0.0662(4) Uani 1 1 d .
Cl3 Cl 1.63876(12) 0.55725(8) 0.11412(6) 0.0546(3) Uani 1 1 d .
Cl4 Cl 1.83315(9) 0.62178(12) 0.29490(8) 0.0828(5) Uani 1 1 d .
Cl5 Cl 1.20476(8) 1.05702(5) 0.24964(6) 0.0317(2) Uani 1 1 d .
Cl6 Cl 1.19475(8) 0.82380(5) 0.22830(5) 0.02525(19) Uani 1 1 d .
Cl7 Cl 1.46931(8) 0.94823(5) 0.14309(5) 0.02539(19) Uani 1 1 d .
Cl8 Cl 1.41520(8) 0.92263(5) 0.38469(5) 0.0265(2) Uani 1 1 d .
N11 N 1.0103(2) 0.20069(16) 0.14052(16) 0.0155(6) Uani 1 1 d .
N12 N 0.9883(3) 0.02749(17) 0.02612(18) 0.0254(7) Uani 1 1 d .
N21 N 0.9394(2) 0.35747(16) 0.35440(16) 0.0149(6) Uani 1 1 d .
N22 N 0.9671(2) 0.48743(16) 0.52769(15) 0.0159(6) Uani 1 1 d .
N31 N 0.9533(2) 0.16981(16) 0.32284(16) 0.0154(6) Uani 1 1 d .
N32 N 0.9995(3) 0.03318(16) 0.48014(16) 0.0217(6) Uani 1 1 d .
N41 N 0.9993(2) 0.38767(16) 0.17369(16) 0.0158(6) Uani 1 1 d .
N42 N 1.0423(2) 0.52230(16) 0.00743(16) 0.0171(6) Uani 1 1 d .
N51 N 1.1670(2) 0.27182(15) 0.27730(15) 0.0142(6) Uani 1 1 d .
N52 N 1.4883(2) 0.26432(16) 0.28773(16) 0.0158(6) Uani 1 1 d .
N61 N 0.7796(2) 0.28212(15) 0.22095(15) 0.0146(6) Uani 1 1 d .
N62 N 0.4599(2) 0.26284(16) 0.21458(16) 0.0156(6) Uani 1 1 d .
C11 C 1.0362(3) 0.1561(2) 0.0869(2) 0.0191(7) Uani 1 1 d .
C12 C 1.0671(3) 0.1003(2) 0.0142(2) 0.0197(7) Uani 1 1 d .
C13 C 1.2038(3) 0.0736(2) 0.0138(2) 0.0233(8) Uani 1 1 d .
H13B H 1.2263 0.0471 0.0676 0.028 Uiso 1 1 calc R
H13A H 1.2211 0.0312 -0.0300 0.028 Uiso 1 1 calc R
C14 C 1.2811(3) 0.1475(2) -0.0013(2) 0.0306(9) Uani 1 1 d .
H14A H 1.3684 0.1272 -0.0041 0.037 Uiso 1 1 calc R
H14B H 1.2708 0.1870 0.0456 0.037 Uiso 1 1 calc R
C15 C 1.2460(4) 0.1939(2) -0.0813(2) 0.0363(10) Uani 1 1 d .
H15B H 1.2947 0.2439 -0.0873 0.044 Uiso 1 1 calc R
H15A H 1.2650 0.1564 -0.1289 0.044 Uiso 1 1 calc R
C16 C 1.1110(4) 0.2214(2) -0.0814(2) 0.0308(9) Uani 1 1 d .
H16A H 1.0895 0.2475 -0.1356 0.037 Uiso 1 1 calc R
H16B H 1.0947 0.2646 -0.0383 0.037 Uiso 1 1 calc R
C17 C 1.0304(3) 0.1487(2) -0.0654(2) 0.0240(8) Uani 1 1 d .
H17A H 1.0370 0.1097 -0.1129 0.029 Uiso 1 1 calc R
H17B H 0.9440 0.1708 -0.0608 0.029 Uiso 1 1 calc R
C21 C 0.9227(3) 0.38692(19) 0.4181(2) 0.0144(7) Uani 1 1 d .
C22 C 0.8984(3) 0.41333(19) 0.50472(18) 0.0145(7) Uani 1 1 d .
C23 C 0.9411(3) 0.3393(2) 0.56207(19) 0.0202(7) Uani 1 1 d .
H23B H 1.0270 0.3210 0.5486 0.024 Uiso 1 1 calc R
H23A H 0.9382 0.3586 0.6202 0.024 Uiso 1 1 calc R
C24 C 0.8613(3) 0.2649(2) 0.5531(2) 0.0256(8) Uani 1 1 d .
H24B H 0.8721 0.2412 0.4969 0.031 Uiso 1 1 calc R
H24A H 0.8877 0.2204 0.5935 0.031 Uiso 1 1 calc R
C25 C 0.7274(3) 0.2910(2) 0.5674(2) 0.0313(9) Uani 1 1 d .
H25A H 0.7151 0.3086 0.6256 0.038 Uiso 1 1 calc R
H25B H 0.6778 0.2422 0.5577 0.038 Uiso 1 1 calc R
C26 C 0.6841(3) 0.3629(2) 0.5105(2) 0.0263(8) Uani 1 1 d .
H26A H 0.5982 0.3808 0.5243 0.032 Uiso 1 1 calc R
H26B H 0.6863 0.3428 0.4526 0.032 Uiso 1 1 calc R
C27 C 0.7623(3) 0.4383(2) 0.5172(2) 0.0199(7) Uani 1 1 d .
H27A H 0.7498 0.4641 0.5724 0.024 Uiso 1 1 calc R
H27B H 0.7356 0.4810 0.4751 0.024 Uiso 1 1 calc R
C31 C 0.9428(3) 0.1089(2) 0.35874(19) 0.0163(7) Uani 1 1 d .
C32 C 0.9181(3) 0.0310(2) 0.40578(19) 0.0177(7) Uani 1 1 d .
C33 C 0.9458(3) -0.0470(2) 0.3529(2) 0.0213(7) Uani 1 1 d .
H33A H 0.9368 -0.0981 0.3872 0.026 Uiso 1 1 calc R
H33B H 1.0316 -0.0480 0.3331 0.026 Uiso 1 1 calc R
C34 C 0.8601(3) -0.0483(2) 0.2788(2) 0.0303(9) Uani 1 1 d .
H34B H 0.8762 -0.0010 0.2410 0.036 Uiso 1 1 calc R
H34A H 0.8767 -0.1015 0.2481 0.036 Uiso 1 1 calc R
C35 C 0.7272(3) -0.0409(2) 0.3057(2) 0.0354(9) Uani 1 1 d .
H35A H 0.7086 -0.0919 0.3376 0.042 Uiso 1 1 calc R
H35B H 0.6744 -0.0378 0.2561 0.042 Uiso 1 1 calc R
C36 C 0.6985(3) 0.0369(2) 0.3587(2) 0.0311(9) Uani 1 1 d .
H36B H 0.7066 0.0881 0.3245 0.037 Uiso 1 1 calc R
H36A H 0.6127 0.0372 0.3785 0.037 Uiso 1 1 calc R
C37 C 0.7834(3) 0.0391(2) 0.4327(2) 0.0219(8) Uani 1 1 d .
H37A H 0.7669 -0.0076 0.4711 0.026 Uiso 1 1 calc R
H37B H 0.7668 0.0927 0.4626 0.026 Uiso 1 1 calc R
C41 C 1.0364(3) 0.4421(2) 0.13684(18) 0.0138(7) Uani 1 1 d .
C42 C 1.0946(3) 0.51032(19) 0.09147(18) 0.0145(7) Uani 1 1 d .
C43 C 1.2317(3) 0.4862(2) 0.0838(2) 0.0196(7) Uani 1 1 d .
H43B H 1.2435 0.4289 0.0605 0.024 Uiso 1 1 calc R
H43A H 1.2691 0.5257 0.0450 0.024 Uiso 1 1 calc R
C44 C 1.2960(3) 0.4884(2) 0.1668(2) 0.0253(8) Uani 1 1 d .
H44B H 1.2674 0.4430 0.2028 0.030 Uiso 1 1 calc R
H44A H 1.3852 0.4775 0.1581 0.030 Uiso 1 1 calc R
C45 C 1.2723(3) 0.5723(2) 0.2098(2) 0.0256(8) Uani 1 1 d .
H45A H 1.3097 0.6169 0.1772 0.031 Uiso 1 1 calc R
H45B H 1.3112 0.5696 0.2650 0.031 Uiso 1 1 calc R
C46 C 1.1360(3) 0.5944(2) 0.21970(19) 0.0196(7) Uani 1 1 d .
H46A H 1.1233 0.6509 0.2448 0.024 Uiso 1 1 calc R
H46B H 1.1005 0.5531 0.2575 0.024 Uiso 1 1 calc R
C47 C 1.0705(3) 0.59405(19) 0.13666(19) 0.0187(7) Uani 1 1 d .
H47A H 1.0985 0.6403 0.1015 0.022 Uiso 1 1 calc R
H47B H 0.9813 0.6045 0.1459 0.022 Uiso 1 1 calc R
C51 C 1.2637(3) 0.26483(18) 0.30367(18) 0.0131(7) Uani 1 1 d .
C52 C 1.3838(3) 0.25949(19) 0.34614(19) 0.0142(7) Uani 1 1 d .
C53 C 1.4042(3) 0.1751(2) 0.3920(2) 0.0198(7) Uani 1 1 d .
H53B H 1.3943 0.1287 0.3527 0.024 Uiso 1 1 calc R
H53A H 1.4892 0.1696 0.4130 0.024 Uiso 1 1 calc R
C54 C 1.3163(3) 0.1666(2) 0.4638(2) 0.0272(8) Uani 1 1 d .
H54A H 1.3378 0.1133 0.4939 0.033 Uiso 1 1 calc R
H54B H 1.2322 0.1639 0.4422 0.033 Uiso 1 1 calc R
C55 C 1.3195(4) 0.2399(2) 0.5234(2) 0.0311(9) Uani 1 1 d .
H55B H 1.2567 0.2343 0.5670 0.037 Uiso 1 1 calc R
H55A H 1.4006 0.2385 0.5504 0.037 Uiso 1 1 calc R
C56 C 1.2958(3) 0.3232(2) 0.4788(2) 0.0259(8) Uani 1 1 d .
H56A H 1.3034 0.3697 0.5185 0.031 Uiso 1 1 calc R
H56B H 1.2110 0.3272 0.4575 0.031 Uiso 1 1 calc R
C57 C 1.3850(3) 0.3336(2) 0.40682(19) 0.0183(7) Uani 1 1 d .
H57A H 1.4688 0.3371 0.4288 0.022 Uiso 1 1 calc R
H57B H 1.3624 0.3869 0.3770 0.022 Uiso 1 1 calc R
C61 C 0.6830(3) 0.27394(19) 0.19701(18) 0.0136(7) Uani 1 1 d .
C62 C 0.5653(3) 0.25946(19) 0.15616(19) 0.0134(7) Uani 1 1 d .
C63 C 0.5743(3) 0.1702(2) 0.1199(2) 0.0210(7) Uani 1 1 d .
H63B H 0.6021 0.1295 0.1636 0.025 Uiso 1 1 calc R
H63A H 0.4921 0.1557 0.1018 0.025 Uiso 1 1 calc R
C64 C 0.6627(3) 0.1622(2) 0.0467(2) 0.0311(9) Uani 1 1 d .
H64B H 0.7472 0.1677 0.0666 0.037 Uiso 1 1 calc R
H64A H 0.6591 0.1056 0.0221 0.037 Uiso 1 1 calc R
C65 C 0.6326(3) 0.2289(2) -0.0193(2) 0.0322(9) Uani 1 1 d .
H65B H 0.6950 0.2239 -0.0638 0.039 Uiso 1 1 calc R
H65A H 0.5521 0.2193 -0.0439 0.039 Uiso 1 1 calc R
C66 C 0.6292(3) 0.3166(2) 0.0167(2) 0.0255(8) Uani 1 1 d .
H66A H 0.6055 0.3583 -0.0270 0.031 Uiso 1 1 calc R
H66B H 0.7120 0.3282 0.0361 0.031 Uiso 1 1 calc R
C67 C 0.5392(3) 0.3266(2) 0.0885(2) 0.0197(7) Uani 1 1 d .
H67A H 0.4550 0.3222 0.0676 0.024 Uiso 1 1 calc R
H67B H 0.5439 0.3833 0.1127 0.024 Uiso 1 1 calc R

loop_
_atom_site_aniso_label
_atom_site_aniso_U_11
_atom_site_aniso_U_22
_atom_site_aniso_U_33
_atom_site_aniso_U_23
_atom_site_aniso_U_13
_atom_site_aniso_U_12
In1 0.01864(13) 0.03763(16) 0.01925(14) -0.00143(11) 0.00022(10) -0.00326(11)
In2 0.01880(13) 0.01667(13) 0.01941(13) -0.00188(9) 0.00100(9) -0.00181(9)
Fe1 0.0090(2) 0.0097(2) 0.0080(2) 0.00188(17) -0.00058(16) -0.00242(17)
Cl1 0.0550(7) 0.0396(6) 0.0717(8) -0.0077(6) 0.0098(6) 0.0055(5)
Cl2 0.0544(7) 0.0772(9) 0.0675(8) 0.0514(7) -0.0068(6) -0.0133(6)
Cl3 0.0762(8) 0.0611(7) 0.0280(6) -0.0199(5) 0.0085(5) -0.0151(6)
Cl4 0.0155(5) 0.1796(16) 0.0547(8) -0.0437(9) -0.0019(5) -0.0115(7)
Cl5 0.0313(5) 0.0203(5) 0.0423(6) -0.0017(4) 0.0019(4) 0.0084(4)
Cl6 0.0244(4) 0.0245(5) 0.0278(5) -0.0038(4) 0.0001(4) -0.0079(4)
Cl7 0.0244(4) 0.0295(5) 0.0226(4) 0.0007(4) 0.0039(3) -0.0050(4)
Cl8 0.0323(5) 0.0282(5) 0.0197(4) -0.0012(4) -0.0008(4) -0.0067(4)
N11 0.0153(14) 0.0154(14) 0.0160(15) -0.0001(12) -0.0009(11) -0.0012(11)
N12 0.0275(16) 0.0227(17) 0.0263(17) -0.0070(12) 0.0011(13) -0.0034(13)
N21 0.0159(14) 0.0147(14) 0.0147(15) 0.0010(12) -0.0009(11) -0.0044(11)
N22 0.0178(15) 0.0189(15) 0.0114(14) -0.0040(11) -0.0003(10) -0.0055(11)
N31 0.0152(14) 0.0148(15) 0.0161(14) 0.0029(12) 0.0026(11) -0.0014(11)
N32 0.0276(16) 0.0191(15) 0.0184(15) 0.0058(11) -0.0032(12) -0.0013(13)
N41 0.0168(14) 0.0170(15) 0.0138(14) 0.0030(12) -0.0023(11) -0.0021(12)
N42 0.0245(15) 0.0144(15) 0.0128(14) 0.0025(11) 0.0016(12) -0.0036(11)
N51 0.0150(15) 0.0156(14) 0.0119(13) 0.0017(11) 0.0018(11) -0.0020(11)
N52 0.0095(13) 0.0197(15) 0.0181(15) -0.0008(11) 0.0009(11) -0.0003(11)
N61 0.0137(15) 0.0147(14) 0.0156(14) -0.0003(11) 0.0015(11) -0.0017(11)
N62 0.0098(13) 0.0196(15) 0.0178(15) -0.0005(11) 0.0011(11) -0.0033(11)
C11 0.0144(17) 0.0226(19) 0.0201(19) 0.0036(15) -0.0010(14) 0.0001(14)
C12 0.0231(18) 0.0164(17) 0.0194(18) -0.0046(14) 0.0026(14) -0.0005(14)
C13 0.0225(19) 0.0243(19) 0.0224(19) -0.0032(15) -0.0013(15) 0.0039(15)
C14 0.023(2) 0.036(2) 0.034(2) -0.0140(17) 0.0009(16) -0.0041(16)
C15 0.041(2) 0.030(2) 0.039(2) -0.0028(18) 0.0097(19) -0.0115(18)
C16 0.046(2) 0.0191(19) 0.027(2) 0.0038(15) 0.0011(17) 0.0021(17)
C17 0.0232(19) 0.029(2) 0.0189(18) -0.0051(15) -0.0033(14) 0.0037(15)
C21 0.0109(16) 0.0137(17) 0.0191(19) 0.0023(14) -0.0023(13) -0.0058(13)
C22 0.0157(16) 0.0174(17) 0.0114(16) -0.0058(13) 0.0008(13) -0.0067(13)
C23 0.0225(18) 0.0269(19) 0.0109(17) 0.0008(14) 0.0007(13) -0.0003(15)
C24 0.042(2) 0.0191(19) 0.0166(18) 0.0017(14) 0.0068(16) -0.0067(16)
C25 0.037(2) 0.032(2) 0.028(2) -0.0059(17) 0.0112(17) -0.0212(17)
C26 0.0140(17) 0.036(2) 0.031(2) -0.0111(17) 0.0048(15) -0.0104(15)
C27 0.0187(17) 0.0211(18) 0.0198(18) -0.0061(14) 0.0011(14) -0.0005(14)
C31 0.0154(17) 0.0180(19) 0.0155(17) -0.0002(15) -0.0006(13) -0.0013(14)
C32 0.0226(18) 0.0164(17) 0.0142(17) 0.0068(13) -0.0001(13) -0.0040(14)
C33 0.0233(18) 0.0164(18) 0.0238(19) 0.0028(14) 0.0019(15) 0.0018(14)
C34 0.043(2) 0.028(2) 0.0210(19) -0.0017(16) -0.0042(17) -0.0056(17)
C35 0.031(2) 0.039(2) 0.037(2) -0.0011(18) -0.0135(18) -0.0063(18)
C36 0.0188(19) 0.030(2) 0.045(2) 0.0093(18) -0.0040(17) -0.0033(16)
C37 0.0230(18) 0.0173(18) 0.0254(19) 0.0051(14) 0.0066(15) -0.0014(14)
C41 0.0160(16) 0.0152(17) 0.0099(16) -0.0012(13) -0.0001(13) 0.0016(14)
C42 0.0223(17) 0.0113(16) 0.0103(16) 0.0044(12) -0.0001(13) -0.0053(13)
C43 0.0206(18) 0.0181(18) 0.0209(18) -0.0047(14) 0.0089(14) -0.0065(14)
C44 0.0167(18) 0.033(2) 0.026(2) -0.0011(16) 0.0024(15) -0.0024(15)
C45 0.0265(19) 0.031(2) 0.0201(19) -0.0045(15) -0.0019(15) -0.0106(16)
C46 0.0274(19) 0.0166(17) 0.0155(17) -0.0050(13) 0.0029(14) -0.0052(14)
C47 0.0254(18) 0.0131(17) 0.0174(17) 0.0021(13) 0.0039(14) -0.0018(14)
C51 0.0142(17) 0.0126(16) 0.0127(16) 0.0020(12) 0.0035(13) -0.0022(13)
C52 0.0103(15) 0.0182(17) 0.0142(16) 0.0023(13) -0.0021(12) -0.0015(13)
C53 0.0167(17) 0.0190(18) 0.0233(18) 0.0003(14) -0.0008(14) 0.0008(14)
C54 0.029(2) 0.023(2) 0.029(2) 0.0121(16) -0.0002(16) -0.0006(16)
C55 0.037(2) 0.037(2) 0.0190(19) 0.0069(16) 0.0045(16) 0.0034(18)
C56 0.032(2) 0.027(2) 0.0185(18) -0.0025(15) 0.0017(15) 0.0053(16)
C57 0.0177(17) 0.0181(18) 0.0196(18) -0.0004(14) -0.0036(14) -0.0034(14)
C61 0.0135(17) 0.0129(16) 0.0141(16) 0.0004(13) 0.0025(13) -0.0004(13)
C62 0.0063(15) 0.0183(17) 0.0159(17) -0.0006(13) 0.0007(12) -0.0034(12)
C63 0.0203(18) 0.0165(18) 0.0269(19) -0.0031(14) -0.0056(14) -0.0045(14)
C64 0.028(2) 0.030(2) 0.035(2) -0.0177(17) -0.0030(17) 0.0051(16)
C65 0.026(2) 0.051(3) 0.0196(19) -0.0079(17) 0.0032(15) -0.0021(18)
C66 0.0231(19) 0.038(2) 0.0160(18) 0.0073(15) 0.0018(14) -0.0051(16)
C67 0.0147(17) 0.0227(18) 0.0216(18) 0.0031(14) -0.0024(14) 0.0004(14)

loop_
_atom_type_symbol
_atom_type_description
_atom_type_scat_dispersion_real
_atom_type_scat_dispersion_imag
_atom_type_scat_source
C C 0.0033 0.0016 'International Tables Vol C Tables 4.2.6.8 and 6.1.1.4'
H H 0.0000 0.0000 'International Tables Vol C Tables 4.2.6.8 and 6.1.1.4'
N N 0.0061 0.0033 'International Tables Vol C Tables 4.2.6.8 and 6.1.1.4'
Cl Cl 0.1484 0.1585 'International Tables Vol C Tables 4.2.6.8 and 6.1.1.4'
Fe Fe 0.3463 0.8444 'International Tables Vol C Tables 4.2.6.8 and 6.1.1.4'
In In -0.7276 1.3100 'International Tables Vol C Tables 4.2.6.8 and 6.1.1.4'

loop_
_geom_angle_atom_site_label_1
_geom_angle_atom_site_label_2
_geom_angle_atom_site_label_3
_geom_angle
_geom_angle_site_symmetry_1
Cl1 In1 Cl4 110.24(5) .
Cl1 In1 Cl3 109.39(5) .
Cl4 In1 Cl3 109.91(4) .
Cl1 In1 Cl2 110.60(5) .
Cl4 In1 Cl2 106.85(5) .
Cl3 In1 Cl2 109.82(5) .
Cl7 In2 Cl6 114.18(3) .
Cl7 In2 Cl8 115.30(3) .
Cl6 In2 Cl8 112.72(3) .
Cl7 In2 Cl5 103.36(3) .
Cl6 In2 Cl5 104.83(3) .
Cl8 In2 Cl5 104.88(3) .
N41 Fe1 N31 178.16(10) .
N41 Fe1 N21 90.36(10) .
N31 Fe1 N21 89.71(10) .
N41 Fe1 N11 89.60(10) .
N31 Fe1 N11 90.30(10) .
N21 Fe1 N11 179.17(10) .
N41 Fe1 N61 93.02(10) .
N31 Fe1 N61 88.82(10) .
N21 Fe1 N61 91.18(9) .
N11 Fe1 N61 89.65(9) .
N41 Fe1 N51 89.36(9) .
N31 Fe1 N51 88.81(9) .
N21 Fe1 N51 88.93(9) .
N11 Fe1 N51 90.24(9) .
N61 Fe1 N51 177.62(9) .
C11 N11 Fe1 175.3(3) .
N12 N12 C12 111.2(3) 2_755
C21 N21 Fe1 168.9(2) .
N22 N22 C22 114.1(3) 2_766
C31 N31 Fe1 176.0(2) .
N32 N32 C32 111.5(3) 2_756
C41 N41 Fe1 166.9(2) .
N42 N42 C42 114.3(3) 2_765
C51 N51 Fe1 170.5(2) .
N62 N52 C52 114.3(2) 1_655
C61 N61 Fe1 168.6(2) .
N52 N62 C62 114.4(2) 1_455
N11 C11 C12 177.5(3) .
N12 C12 C11 104.1(3) .
N12 C12 C13 112.8(3) .
C11 C12 C13 110.1(3) .
N12 C12 C17 110.1(3) .
C11 C12 C17 108.6(3) .
C13 C12 C17 111.0(3) .
C14 C13 C12 111.8(3) .
C13 C14 C15 111.7(3) .
C16 C15 C14 110.8(3) .
C15 C16 C17 112.6(3) .
C16 C17 C12 111.8(3) .
N21 C21 C22 172.2(3) .
C21 C22 N22 112.2(2) .
C21 C22 C27 110.4(3) .
N22 C22 C27 107.1(2) .
C21 C22 C23 107.9(2) .
N22 C22 C23 107.9(2) .
C27 C22 C23 111.3(3) .
C24 C23 C22 111.7(3) .
C25 C24 C23 111.4(3) .
C24 C25 C26 111.5(3) .
C25 C26 C27 112.5(3) .
C26 C27 C22 111.8(3) .
N31 C31 C32 175.3(3) .
C31 C32 N32 104.3(2) .
C31 C32 C33 110.8(3) .
N32 C32 C33 112.7(3) .
C31 C32 C37 107.2(3) .
N32 C32 C37 110.1(3) .
C33 C32 C37 111.4(3) .
C32 C33 C34 111.5(3) .
C35 C34 C33 111.4(3) .
C34 C35 C36 111.7(3) .
C37 C36 C35 111.8(3) .
C36 C37 C32 111.4(3) .
N41 C41 C42 175.3(3) .
C41 C42 N42 111.1(2) .
C41 C42 C43 108.4(3) .
N42 C42 C43 109.0(2) .
C41 C42 C47 110.1(2) .
N42 C42 C47 106.7(2) .
C43 C42 C47 111.5(3) .
C44 C43 C42 112.0(3) .
C45 C44 C43 112.2(3) .
C44 C45 C46 111.1(3) .
C45 C46 C47 111.4(3) .
C46 C47 C42 112.0(3) .
N51 C51 C52 174.0(3) .
C51 C52 N52 112.6(2) .
C51 C52 C53 110.6(3) .
N52 C52 C53 106.2(2) .
C51 C52 C57 107.9(2) .
N52 C52 C57 108.7(2) .
C53 C52 C57 110.8(3) .
C54 C53 C52 112.7(3) .
C53 C54 C55 111.8(3) .
C56 C55 C54 111.1(3) .
C55 C56 C57 112.1(3) .
C56 C57 C52 111.5(3) .
N61 C61 C62 172.8(3) .
C61 C62 N62 113.0(2) .
C61 C62 C63 108.3(2) .
N62 C62 C63 106.3(2) .
C61 C62 C67 109.6(2) .
N62 C62 C67 108.2(2) .
C63 C62 C67 111.4(3) .
C64 C63 C62 112.3(3) .
C65 C64 C63 111.9(3) .
C66 C65 C64 111.2(3) .
C65 C66 C67 111.7(3) .
C66 C67 C62 112.0(3) .

loop_
_geom_bond_atom_site_label_1
_geom_bond_atom_site_label_2
_geom_bond_distance
_geom_bond_site_symmetry_2
In1 Cl1 2.3077(11) .
In1 Cl4 2.3189(11) .
In1 Cl3 2.3343(10) .
In1 Cl2 2.3345(11) .
In2 Cl7 2.3465(8) .
In2 Cl6 2.3477(8) .
In2 Cl8 2.3503(9) .
In2 Cl5 2.3683(9) .
Fe1 N41 2.123(3) .
Fe1 N31 2.140(3) .
Fe1 N21 2.150(3) .
Fe1 N11 2.164(3) .
Fe1 N61 2.164(3) .
Fe1 N51 2.172(3) .
N11 C11 1.147(4) .
N12 N12 1.234(5) 2_755
N12 C12 1.499(4) .
N21 C21 1.143(4) .
N22 N22 1.227(5) 2_766
N22 C22 1.489(4) .
N31 C31 1.138(4) .
N32 N32 1.231(5) 2_756
N32 C32 1.502(4) .
N41 C41 1.142(4) .
N42 N42 1.228(5) 2_765
N42 C42 1.483(4) .
N51 C51 1.142(4) .
N52 N62 1.225(4) 1_655
N52 C52 1.484(4) .
N61 C61 1.143(4) .
N62 N52 1.225(4) 1_455
N62 C62 1.486(4) .
C11 C12 1.501(5) .
C12 C13 1.529(5) .
C12 C17 1.535(5) .
C13 C14 1.509(5) .
C14 C15 1.522(5) .
C15 C16 1.514(5) .
C16 C17 1.519(5) .
C21 C22 1.482(4) .
C22 C27 1.530(4) .
C22 C23 1.543(4) .
C23 C24 1.524(5) .
C24 C25 1.514(5) .
C25 C26 1.516(5) .
C26 C27 1.523(5) .
C31 C32 1.487(4) .
C32 C33 1.525(4) .
C32 C37 1.533(4) .
C33 C34 1.527(5) .
C34 C35 1.513(5) .
C35 C36 1.526(5) .
C36 C37 1.520(5) .
C41 C42 1.481(4) .
C42 C43 1.529(4) .
C42 C47 1.531(4) .
C43 C44 1.520(5) .
C44 C45 1.517(5) .
C45 C46 1.518(5) .
C46 C47 1.525(4) .
C51 C52 1.484(4) .
C52 C53 1.533(4) .
C52 C57 1.540(4) .
C53 C54 1.514(5) .
C54 C55 1.520(5) .
C55 C56 1.512(5) .
C56 C57 1.530(5) .
C61 C62 1.483(4) .
C62 C63 1.537(4) .
C62 C67 1.538(4) .
C63 C64 1.524(5) .
C64 C65 1.521(5) .
C65 C66 1.514(5) .
C66 C67 1.520(5) .
